data_2202654
loop_
_publ_author_name
'Oblezov, Alexandr E.'
'Talham, Daniel R.'
'Abboud, Khalil A.'

_publ_section_title
;
 Aquachloro(1,4,8,11-tetraazaundecane)nickel(II) chloride
;
_journal_issue 11
_journal_name_full 'Acta Crystallographica Section E'
_journal_page_first m1070
_journal_page_last m1071
_journal_paper_doi 10.1107/S1600536803024486
_journal_volume 59
_journal_year 2003
_chemical_formula_iupac '[Ni Cl (C7 H20 N4) (H2 O)] Cl'
_chemical_formula_moiety 'C7 H22 Cl N4 Ni O 1+, Cl 1-'
_chemical_formula_sum 'C7 H22 Cl2 N4 Ni O'
_chemical_formula_weight 307.90
_chemical_name_systematic ?
_space_group_IT_number 14
_symmetry_cell_setting monoclinic
_symmetry_space_group_name_Hall '-P 2yn'
_symmetry_space_group_name_H-M 'P 1 21/n 1'
_atom_sites_solution_hydrogens geom
_atom_sites_solution_primary direct
_atom_sites_solution_secondary difmap
_audit_creation_method SHELXL-97
_cell_angle_alpha 90.00
_cell_angle_beta 94.470(2)
_cell_angle_gamma 90.00
_cell_formula_units_Z 4
_cell_length_a 8.3029(6)
_cell_length_b 10.2497(7)
_cell_length_c 15.6829(11)
_cell_measurement_reflns_used 112
_cell_measurement_temperature 173(2)
_cell_measurement_theta_max 28.0
_cell_measurement_theta_min 2.0
_cell_volume 1330.59(16)
_computing_cell_refinement 'SMART and SAINT (Bruker, 2000)'
_computing_data_collection 'SMART (Bruker, 2000)'
_computing_data_reduction SAINT
_computing_molecular_graphics SHELXTL
_computing_publication_material SHELXTL
_computing_structure_refinement SHELXTL
_computing_structure_solution 'SHELXTL (Bruker, 2000)'
_diffrn_ambient_temperature 173(2)
_diffrn_measured_fraction_theta_full 0.961
_diffrn_measured_fraction_theta_max 0.961
_diffrn_measurement_device_type 'Bruker SMART 1K CCD area-detector'
_diffrn_measurement_method \w
_diffrn_radiation_monochromator graphite
_diffrn_radiation_source 'normal-focus sealed tube'
_diffrn_radiation_type MoK\a
_diffrn_radiation_wavelength 0.71073
_diffrn_reflns_av_R_equivalents 0.0887
_diffrn_reflns_av_sigmaI/netI 0.0585
_diffrn_reflns_limit_h_max 10
_diffrn_reflns_limit_h_min -5
_diffrn_reflns_limit_k_max 13
_diffrn_reflns_limit_k_min -12
_diffrn_reflns_limit_l_max 19
_diffrn_reflns_limit_l_min -20
_diffrn_reflns_number 7715
_diffrn_reflns_theta_full 27.50
_diffrn_reflns_theta_max 27.50
_diffrn_reflns_theta_min 2.38
_diffrn_standards_decay_% 0
_diffrn_standards_number 0
_exptl_absorpt_coefficient_mu 1.843
_exptl_absorpt_correction_T_max 0.7527
_exptl_absorpt_correction_T_min 0.5361
_exptl_absorpt_correction_type integration
_exptl_absorpt_process_details 'based on measured indexed crystal faces (SHELXTL; Bruker 2000)'
_exptl_crystal_colour purple
_exptl_crystal_density_diffrn 1.537
_exptl_crystal_density_meas ?
_exptl_crystal_density_method 'not measured'
_exptl_crystal_description plates
_exptl_crystal_F_000 648
_exptl_crystal_size_max 0.26
_exptl_crystal_size_mid 0.24
_exptl_crystal_size_min 0.23
_refine_diff_density_max 0.533
_refine_diff_density_min -0.940
_refine_ls_extinction_method none
_refine_ls_goodness_of_fit_ref 1.024
_refine_ls_hydrogen_treatment constr
_refine_ls_matrix_type full
_refine_ls_number_parameters 136
_refine_ls_number_reflns 2944
_refine_ls_number_restraints 0
_refine_ls_restrained_S_all 1.024
_refine_ls_R_factor_all 0.0349
_refine_ls_R_factor_gt 0.0339
_refine_ls_shift/su_max 0.000
_refine_ls_shift/su_mean 0.000
_refine_ls_structure_factor_coef Fsqd
_refine_ls_weighting_details 'calc w = 1/[\s^2^(Fo^2^)+(0.0519P)^2^+0.4679P] where P = (Fo^2^+2Fc^2^)/3'
_refine_ls_weighting_scheme calc
_refine_ls_wR_factor_gt 0.0889
_refine_ls_wR_factor_ref 0.0899
_reflns_number_gt 2798
_reflns_number_total 2944
_reflns_threshold_expression I>2\s(I)
_cod_data_source_file fl6067.cif
_cod_data_source_block I
_cod_depositor_comments
;
The following automatic conversions were performed:
'_symmetry_cell_setting' value 'Monoclinic' changed to 'monoclinic'
according to '/home/saulius/struct/CIF-dictionaries/cif_core.dic'
dictionary named 'cif_core.dic' version 2.4.1 from 2010-06-29.

Automatic conversion script
Id: cif_fix_enum 1527 2010-12-29 10:47:43Z saulius 

The following automatic conversions were performed:

'_symmetry_cell_setting' value 'Monoclinic' changed to 'monoclinic'
according to /home/saulius/struct/CIF-dictionaries/cif_core.dic
dictionary named 'cif_core.dic' version 2.4.1 from 2010-06-29.

Automatic conversion script
Id: cif_fix_values 1715 2011-07-08 13:25:40Z adriana 

The following automatic conversions were performed:

'_exptl_crystal_density_meas' value 'not measured' was changed to '?'
- the value is perceived as not measured.

Automatic conversion script
Id: cif_fix_values 3008 2015-01-20 13:52:24Z robertas 
;
_cod_original_sg_symbol_H-M 'P 21/n'
_cod_database_code 2202654
_cod_database_fobs_code 2202654

loop_
_symmetry_equiv_pos_as_xyz
'x, y, z'
'-x+1/2, y+1/2, -z+1/2'
'-x, -y, -z'
'x-1/2, -y-1/2, z-1/2'

loop_
_atom_site_label
_atom_site_fract_x
_atom_site_fract_y
_atom_site_fract_z
_atom_site_U_iso_or_equiv
_atom_site_adp_type
_atom_site_calc_flag
_atom_site_refinement_flags
_atom_site_occupancy
_atom_site_disorder_assembly
_atom_site_disorder_group
_atom_site_type_symbol
Ni1 0.78449(2) 0.200477(19) 0.951551(11) 0.01390(10) Uani d . 1 . . Ni
Cl1 0.76001(5) -0.04034(4) 0.94595(2) 0.01992(12) Uani d . 1 . . Cl
O1 0.80502(17) 0.41211(12) 0.96292(8) 0.0227(3) Uani d . 1 . . O
H1 0.8419 0.4271 1.0219 0.034 Uiso d R 1 . . H
H2 0.8695 0.4534 0.9214 0.034 Uiso d R 1 . . H
N1 0.86804(19) 0.18345(15) 1.07950(9) 0.0192(3) Uani d . 1 . . N
H1C 0.9422 0.1169 1.0866 0.023 Uiso calc R 1 . . H
H1D 0.9166 0.2598 1.0987 0.023 Uiso calc R 1 . . H
C1 0.7251(2) 0.1552(2) 1.12727(10) 0.0246(4) Uani d . 1 . . C
H1A 0.7499 0.1735 1.1889 0.030 Uiso calc R 1 . . H
H1B 0.6950 0.0620 1.1208 0.030 Uiso calc R 1 . . H
N2 0.55830(19) 0.21593(14) 0.99917(9) 0.0170(3) Uani d . 1 . . N
H2C 0.5102 0.1342 0.9932 0.020 Uiso calc R 1 . . H
C2 0.5869(2) 0.24066(19) 1.09178(10) 0.0229(3) Uani d . 1 . . C
H2A 0.4881 0.2205 1.1208 0.028 Uiso calc R 1 . . H
H2B 0.6141 0.3337 1.1019 0.028 Uiso calc R 1 . . H
N3 0.68530(19) 0.20861(12) 0.82554(9) 0.0168(3) Uani d . 1 . . N
H3C 0.6387 0.1275 0.8135 0.020 Uiso calc R 1 . . H
C3 0.4440(2) 0.31027(17) 0.95647(11) 0.0219(4) Uani d . 1 . . C
H3A 0.4882 0.3995 0.9643 0.026 Uiso calc R 1 . . H
H3B 0.3404 0.3067 0.9837 0.026 Uiso calc R 1 . . H
N4 1.00343(19) 0.19338(13) 0.89465(9) 0.0181(3) Uani d . 1 . . N
H4C 1.0504 0.2747 0.8950 0.022 Uiso calc R 1 . . H
H4D 1.0736 0.1365 0.9237 0.022 Uiso calc R 1 . . H
C4 0.4128(2) 0.28200(18) 0.86086(11) 0.0235(4) Uani d . 1 . . C
H4A 0.3793 0.1897 0.8536 0.028 Uiso calc R 1 . . H
H4B 0.3215 0.3369 0.8377 0.028 Uiso calc R 1 . . H
C5 0.5566(2) 0.30616(16) 0.80790(11) 0.0227(4) Uani d . 1 . . C
H5A 0.5197 0.3035 0.7464 0.027 Uiso calc R 1 . . H
H5B 0.6008 0.3943 0.8209 0.027 Uiso calc R 1 . . H
C6 0.8181(2) 0.22318(19) 0.76849(10) 0.0218(3) Uani d . 1 . . C
H6A 0.8455 0.3166 0.7629 0.026 Uiso calc R 1 . . H
H6B 0.7835 0.1890 0.7109 0.026 Uiso calc R 1 . . H
C7 0.9654(2) 0.14816(18) 0.80580(10) 0.0221(3) Uani d . 1 . . C
H7A 0.9425 0.0534 0.8052 0.027 Uiso calc R 1 . . H
H7B 1.0584 0.1643 0.7714 0.027 Uiso calc R 1 . . H
Cl2 0.94440(6) 0.48000(4) 1.15627(3) 0.02640(13) Uani d . 1 . . Cl

loop_
_atom_site_aniso_label
_atom_site_aniso_U_11
_atom_site_aniso_U_22
_atom_site_aniso_U_33
_atom_site_aniso_U_12
_atom_site_aniso_U_13
_atom_site_aniso_U_23
Ni1 0.01377(15) 0.01472(15) 0.01306(14) -0.00074(7) 0.00004(9) 0.00037(6)
Cl1 0.0196(2) 0.0153(2) 0.0246(2) -0.00119(14) -0.00034(15) 0.00160(13)
O1 0.0252(6) 0.0189(6) 0.0239(6) -0.0039(5) 0.0003(5) -0.0001(4)
N1 0.0203(7) 0.0206(6) 0.0162(6) -0.0008(6) -0.0019(5) 0.0001(5)
C1 0.0250(9) 0.0335(9) 0.0151(7) -0.0047(8) 0.0000(6) 0.0021(7)
N2 0.0159(7) 0.0185(6) 0.0166(6) -0.0011(5) 0.0008(5) -0.0016(5)
C2 0.0202(8) 0.0323(9) 0.0166(7) -0.0031(7) 0.0034(6) -0.0063(7)
N3 0.0174(7) 0.0183(7) 0.0145(6) -0.0013(5) -0.0010(5) 0.0010(5)
C3 0.0188(8) 0.0222(8) 0.0246(8) 0.0037(6) 0.0005(7) -0.0025(6)
N4 0.0155(7) 0.0191(7) 0.0196(7) -0.0014(5) 0.0002(5) 0.0004(5)
C4 0.0169(8) 0.0282(8) 0.0246(8) 0.0025(7) -0.0032(6) 0.0003(7)
C5 0.0220(9) 0.0252(9) 0.0201(8) 0.0018(7) -0.0040(7) 0.0048(6)
C6 0.0215(9) 0.0292(8) 0.0147(7) -0.0032(7) 0.0023(6) 0.0018(6)
C7 0.0221(8) 0.0252(8) 0.0196(7) -0.0002(7) 0.0057(6) -0.0017(6)
Cl2 0.0329(3) 0.0203(2) 0.0261(2) -0.00685(16) 0.00343(18) -0.00204(15)

loop_
_atom_type_symbol
_atom_type_description
_atom_type_scat_dispersion_real
_atom_type_scat_dispersion_imag
_atom_type_scat_source
C C 0.0033 0.0016 'International Tables Vol C Tables 4.2.6.8 and 6.1.1.4'
H H 0.0000 0.0000 'International Tables Vol C Tables 4.2.6.8 and 6.1.1.4'
N N 0.0061 0.0033 'International Tables Vol C Tables 4.2.6.8 and 6.1.1.4'
O O 0.0106 0.0060 'International Tables Vol C Tables 4.2.6.8 and 6.1.1.4'
Cl Cl 0.1484 0.1585 'International Tables Vol C Tables 4.2.6.8 and 6.1.1.4'
Ni Ni 0.3393 1.1124 'International Tables Vol C Tables 4.2.6.8 and 6.1.1.4'

loop_
_geom_angle_atom_site_label_1
_geom_angle_atom_site_label_2
_geom_angle_atom_site_label_3
_geom_angle
_geom_angle_publ_flag
N1 Ni1 N2 84.41(6) yes
N1 Ni1 N3 175.50(6) yes
N2 Ni1 N3 92.08(6) yes
N1 Ni1 N4 99.99(6) yes
N2 Ni1 N4 175.18(5) yes
N3 Ni1 N4 83.62(6) yes
N1 Ni1 O1 89.23(5) yes
N2 Ni1 O1 87.82(5) yes
N3 Ni1 O1 93.46(5) yes
N4 Ni1 O1 90.26(5) yes
N1 Ni1 Cl1 88.33(4) yes
N2 Ni1 Cl1 90.84(4) yes
N3 Ni1 Cl1 88.91(4) yes
N4 Ni1 Cl1 91.25(4) yes
O1 Ni1 Cl1 177.32(3) yes
Ni1 O1 H1 104.7 ?
Ni1 O1 H2 114.9 ?
H1 O1 H2 115.1 ?
C1 N1 Ni1 106.52(10) ?
C1 N1 H1C 110.4 ?
Ni1 N1 H1C 110.4 ?
C1 N1 H1D 110.4 ?
Ni1 N1 H1D 110.4 ?
H1C N1 H1D 108.6 ?
N1 C1 C2 108.36(14) ?
N1 C1 H1A 110.0 ?
C2 C1 H1A 110.0 ?
N1 C1 H1B 110.0 ?
C2 C1 H1B 110.0 ?
H1A C1 H1B 108.4 ?
C2 N2 C3 112.45(14) ?
C2 N2 Ni1 106.62(11) ?
C3 N2 Ni1 116.94(11) ?
C2 N2 H2C 106.8 ?
C3 N2 H2C 106.8 ?
Ni1 N2 H2C 106.8 ?
N2 C2 C1 108.75(14) ?
N2 C2 H2A 109.9 ?
C1 C2 H2A 109.9 ?
N2 C2 H2B 109.9 ?
C1 C2 H2B 109.9 ?
H2A C2 H2B 108.3 ?
C5 N3 C6 112.40(13) ?
C5 N3 Ni1 115.63(10) ?
C6 N3 Ni1 108.63(11) ?
C5 N3 H3C 106.5 ?
C6 N3 H3C 106.5 ?
Ni1 N3 H3C 106.5 ?
N2 C3 C4 111.95(14) ?
N2 C3 H3A 109.2 ?
C4 C3 H3A 109.2 ?
N2 C3 H3B 109.2 ?
C4 C3 H3B 109.2 ?
H3A C3 H3B 107.9 ?
C7 N4 Ni1 106.55(11) ?
C7 N4 H4C 110.4 ?
Ni1 N4 H4C 110.4 ?
C7 N4 H4D 110.4 ?
Ni1 N4 H4D 110.4 ?
H4C N4 H4D 108.6 ?
C5 C4 C3 115.00(15) ?
C5 C4 H4A 108.5 ?
C3 C4 H4A 108.5 ?
C5 C4 H4B 108.5 ?
C3 C4 H4B 108.5 ?
H4A C4 H4B 107.5 ?
N3 C5 C4 111.97(14) ?
N3 C5 H5A 109.2 ?
C4 C5 H5A 109.2 ?
N3 C5 H5B 109.2 ?
C4 C5 H5B 109.2 ?
H5A C5 H5B 107.9 ?
N3 C6 C7 109.31(13) ?
N3 C6 H6A 109.8 ?
C7 C6 H6A 109.8 ?
N3 C6 H6B 109.8 ?
C7 C6 H6B 109.8 ?
H6A C6 H6B 108.3 ?
N4 C7 C6 108.04(14) ?
N4 C7 H7A 110.1 ?
C6 C7 H7A 110.1 ?
N4 C7 H7B 110.1 ?
C6 C7 H7B 110.1 ?
H7A C7 H7B 108.4 ?

loop_
_geom_bond_atom_site_label_1
_geom_bond_atom_site_label_2
_geom_bond_site_symmetry_2
_geom_bond_distance
_geom_bond_publ_flag
Ni1 N1 . 2.0788(14) yes
Ni1 N2 . 2.0805(16) yes
Ni1 N3 . 2.0825(13) yes
Ni1 N4 . 2.0878(16) yes
Ni1 O1 . 2.1821(13) yes
Ni1 Cl1 . 2.4777(5) yes
O1 H1 . 0.9632 ?
O1 H2 . 0.9721 ?
N1 C1 . 1.481(2) ?
N1 H1C . 0.9200 ?
N1 H1D . 0.9200 ?
C1 C2 . 1.515(3) ?
C1 H1A . 0.9900 ?
C1 H1B . 0.9900 ?
N2 C2 . 1.475(2) ?
N2 C3 . 1.478(2) ?
N2 H2C . 0.9300 ?
C2 H2A . 0.9900 ?
C2 H2B . 0.9900 ?
N3 C5 . 1.474(2) ?
N3 C6 . 1.480(2) ?
N3 H3C . 0.9300 ?
C3 C4 . 1.529(2) ?
C3 H3A . 0.9900 ?
C3 H3B . 0.9900 ?
N4 C7 . 1.479(2) ?
N4 H4C . 0.9200 ?
N4 H4D . 0.9200 ?
C4 C5 . 1.527(3) ?
C4 H4A . 0.9900 ?
C4 H4B . 0.9900 ?
C5 H5A . 0.9900 ?
C5 H5B . 0.9900 ?
C6 C7 . 1.523(2) ?
C6 H6A . 0.9900 ?
C6 H6B . 0.9900 ?
C7 H7A . 0.9900 ?
C7 H7B . 0.9900 ?

loop_
_geom_hbond_atom_site_label_D
_geom_hbond_atom_site_label_H
_geom_hbond_atom_site_label_A
_geom_hbond_site_symmetry_A
_geom_hbond_distance_DH
_geom_hbond_distance_HA
_geom_hbond_distance_DA
_geom_hbond_angle_DHA
O1 H1 Cl2 . 0.96 2.28 3.2359(13) 174
N1 H1D Cl2 . 0.92 2.44 3.3123(16) 159
O1 H2 Cl2 3_767 0.97 2.15 3.1066(14) 167
N4 H4C Cl2 3_767 0.92 2.64 3.4766(14) 151
N1 H1C Cl1 3_757 0.92 2.68 3.4699(17) 144
N4 H4D Cl1 3_757 0.92 2.57 3.4356(15) 157
N4 H4C Cl2 3_767 0.92 2.64 3.4766(14) 151
